data_1561917
loop_
_publ_author_name
'Schneemeyer, L.F.'
'Siegrist, T.'
'Besara, T.'
'Lundberg, M.'
'Sun, J.'
'Singh, D.J.'

_publ_section_title
;
 A family of rare earth molybdenum bronzes: Oxides consisting of periodic
 arrays of interacting magnetic units
;
_journal_name_full 'Journal of Solid State Chemistry'
_journal_page_first 178
_journal_page_last 185
_journal_paper_doi 10.1016/j.jssc.2015.03.028
_journal_volume 227
_journal_year 2015
_chemical_absolute_configuration .
_chemical_formula_moiety 'Ho1 Mo16 O44'
_chemical_formula_sum 'Ho Mo16 O44'
_chemical_formula_weight 2403.94
_space_group_IT_number 148
_space_group_name_Hall '-R 3'
_space_group_name_H-M_alt 'R -3 :H'
_symmetry_cell_setting trigonal
_symmetry_space_group_name_H-M 'R -3 :H'
_atom_sites_solution_hydrogens difmap
_atom_sites_solution_primary other
_cell_angle_alpha 90
_cell_angle_beta 90
_cell_angle_gamma 120
_cell_formula_units_Z 3
_cell_length_a 10.7737(4)
_cell_length_b 10.7737(4)
_cell_length_c 27.4062(13)
_cell_measurement_reflns_used 0
_cell_measurement_temperature 293
_cell_measurement_theta_max 0
_cell_measurement_theta_min 0
_cell_volume 2754.92(19)
_computing_cell_refinement 'CrysAlis, (Oxford Diffraction, 2002)'
_computing_data_collection 'Xcalibur, (Oxford Diffraction, 2002)'
_computing_data_reduction 'CrysAlis, (Oxford Diffraction, 2002)'
_computing_molecular_graphics 'CAMERON (Watkin et al., 1996)'
_computing_publication_material 'CRYSTALS (Betteridge et al., 2003)'
_computing_structure_refinement 'CRYSTALS (Betteridge et al., 2003)'
_computing_structure_solution 'USER DEFINED STRUCTURE SOLUTION'
_diffrn_ambient_temperature 293
_diffrn_measured_fraction_theta_full 0.984
_diffrn_measured_fraction_theta_max 0.932
_diffrn_measurement_device Area
_diffrn_measurement_device_type 'Oxford Diffraction XCALIBUR'
_diffrn_measurement_method '\f & \w scans'
_diffrn_radiation_monochromator graphite
_diffrn_radiation_type 'Mo K\a'
_diffrn_radiation_wavelength 0.71073
_diffrn_reflns_av_R_equivalents 0.126
_diffrn_reflns_limit_h_max 13
_diffrn_reflns_limit_h_min -26
_diffrn_reflns_limit_k_max 27
_diffrn_reflns_limit_k_min 0
_diffrn_reflns_limit_l_max 70
_diffrn_reflns_limit_l_min 0
_diffrn_reflns_number 10307
_diffrn_reflns_theta_full 25.298
_diffrn_reflns_theta_max 66.573
_diffrn_reflns_theta_min 3.689
_diffrn_standards_interval_count .
_diffrn_standards_interval_time .
_diffrn_standards_number 0
_exptl_absorpt_coefficient_mu 7.506
_exptl_absorpt_correction_T_max 0.33
_exptl_absorpt_correction_T_min 0.09
_exptl_absorpt_correction_type analytical
_exptl_absorpt_process_details
; 
 Analytical Absorption (De Meulenaer & Tompa, 1965) 
;
_exptl_crystal_colour green
_exptl_crystal_density_diffrn 4.347
_exptl_crystal_density_method 'not measured'
_exptl_crystal_F_000 3273.000
_exptl_crystal_size_max 0.247
_exptl_crystal_size_mid 0.199
_exptl_crystal_size_min 0.146
_refine_diff_density_max 4.34
_refine_diff_density_min -4.56
_refine_ls_extinction_method None
_refine_ls_goodness_of_fit_ref 1.1782
_refine_ls_hydrogen_treatment noref
_refine_ls_matrix_type full
_refine_ls_number_parameters 94
_refine_ls_number_reflns 3118
_refine_ls_number_restraints 0
_refine_ls_R_factor_all 0.1006
_refine_ls_R_factor_gt 0.0908
_refine_ls_shift/su_max 0.0011138
_refine_ls_shift/su_mean 0.0000265
_refine_ls_structure_factor_coef F
_refine_ls_weighting_details
;
 Method, part 1, Chebychev polynomial, (Watkin, 1994, Prince, 1982) 
 [weight] = 1.0/[A~0~*T~0~(x)+A~1~*T~1~(x) ... +A~n-1~]*T~n-1~(x)] 
 where A~i~ are the Chebychev coefficients listed below and x= Fcalc/Fmax 
 Method = Robust Weighting (Prince, 1982) 
 W = [weight] * [1-(deltaF/6*sigmaF)^2^]^2^ 
 A~i~ are: 
 21.2 -26.4 11.9 
;
_refine_ls_weighting_scheme calc
_refine_ls_wR_factor_all 0.0469
_refine_ls_wR_factor_gt 0.0442
_refine_ls_wR_factor_ref 0.0442
_reflns_limit_h_max 13
_reflns_limit_h_min -26
_reflns_limit_k_max 27
_reflns_limit_k_min 0
_reflns_limit_l_max 70
_reflns_limit_l_min 0
_reflns_number_gt 3118
_reflns_number_total 10307
_reflns_threshold_expression I>2.0\s(I)
_oxford_diffrn_Wilson_B_factor 0.56
_oxford_diffrn_Wilson_scale 6.10
_oxford_refine_ls_r_factor_ref 0.0908
_oxford_refine_ls_scale 0.4495(7)
_oxford_reflns_number_all 3637
_oxford_reflns_threshold_expression_ref I>2.0\s(I)
_cod_data_source_file JSSC-2015-227-178.cif
_cod_data_source_block HoMo16O44
_cod_depositor_comments
;
The following automatic conversions were performed:

data item '_atom_sites_solution_primary' value 'Other' was changed to
'other' in accordance with the built-in table derived from the CIF
Core dictionary named 'cif_core.dic' version 2.4.5 last updated on
2014-11-21.

Automatic conversion script
Id: cif_fix_values 8369 2020-08-20 11:38:08Z andrius 
;
_cod_original_cell_volume 2754.91(18)
_cod_original_sg_symbol_H-M 'R -3 '
_cod_original_formula_sum 'Ho1 Mo16 O44'
_cod_database_code 1561917

loop_
_symmetry_equiv_pos_as_xyz
x,y,z
-x,-y,-z
x+1/3,y+2/3,z+2/3
-x+1/3,-y+2/3,-z+2/3
x+2/3,y+1/3,z+1/3
-x+2/3,-y+1/3,-z+1/3
-y,x-y,z
y,-x+y,-z
-y+1/3,x-y+2/3,z+2/3
y+1/3,-x+y+2/3,-z+2/3
-y+2/3,x-y+1/3,z+1/3
y+2/3,-x+y+1/3,-z+1/3
-x+y,-x,z
x-y,x,-z
-x+y+1/3,-x+2/3,z+2/3
x-y+1/3,x+2/3,-z+2/3
-x+y+2/3,-x+1/3,z+1/3
x-y+2/3,x+1/3,-z+1/3

loop_
_atom_site_label
_atom_site_type_symbol
_atom_site_fract_x
_atom_site_fract_y
_atom_site_fract_z
_atom_site_U_iso_or_equiv
_atom_site_occupancy
_atom_site_adp_type
_atom_site_refinement_flags_posn
_atom_site_refinement_flags_adp
_atom_site_refinement_flags_occupancy
_atom_site_disorder_assembly
_atom_site_disorder_group
_atom_site_attached_hydrogens
Ho1 Ho 0.0000 0.0000 0.0000 0.0088 1.0000 Uani S T . . . .
Mo2 Mo 0.0000 0.0000 0.38260(3) 0.0080 1.0000 Uani S T . . . .
Mo3 Mo 0.0000 0.0000 0.14587(3) 0.0084 1.0000 Uani S T . . . .
Mo4 Mo 0.01589(6) 0.46439(6) 0.12737(2) 0.0081 1.0000 Uani . . . . . .
Mo5 Mo 0.38509(6) 0.21607(5) 0.04747(2) 0.0082 1.0000 Uani . . . . . .
O6 O 0.3494(6) 0.0654(5) 0.08342(18) 0.0120 1.0000 Uani . . . . . .
O7 O 0.0000 0.0000 0.0833(4) 0.0187 1.0000 Uani S T . . . .
O8 O 0.1107(5) 0.3993(5) 0.16582(19) 0.0100 1.0000 Uani . . . . . .
O9 O 0.2231(6) 0.1966(6) 0.0275(2) 0.0170 1.0000 Uani . . . . . .
O10 O 0.1683(6) 0.1001(7) 0.3351(2) 0.0166 1.0000 Uani . . . . . .
O11 O 0.0601(6) 0.1646(5) 0.41943(19) 0.0130 1.0000 Uani . . . . . .
O12 O 0.1490(7) 0.1615(6) 0.1679(3) 0.0195 1.0000 Uani . . . . . .
O13 O 0.0375(6) 0.2271(7) 0.2495(2) 0.0182 1.0000 Uani . . . . . .

loop_
_atom_site_aniso_label
_atom_site_aniso_U_11
_atom_site_aniso_U_22
_atom_site_aniso_U_33
_atom_site_aniso_U_23
_atom_site_aniso_U_13
_atom_site_aniso_U_12
Ho1 0.00900(16) 0.00900(16) 0.0085(3) 0.0000 0.0000 0.00450(8)
Mo2 0.0084(2) 0.0084(2) 0.0072(3) 0.0000 0.0000 0.00419(10)
Mo3 0.0085(2) 0.0085(2) 0.0081(3) 0.0000 0.0000 0.00426(10)
Mo4 0.00770(19) 0.0085(2) 0.00870(18) 0.00000(17) -0.00017(16) 0.00442(18)
Mo5 0.00737(19) 0.00744(19) 0.0095(2) -0.00020(17) 0.00030(16) 0.00342(17)
O6 0.017(2) 0.0081(18) 0.011(2) 0.0036(15) 0.0032(16) 0.0067(17)
O7 0.016(2) 0.016(2) 0.025(5) 0.0000 0.0000 0.0078(12)
O8 0.0116(19) 0.0098(18) 0.0123(19) -0.0015(15) -0.0033(16) 0.0083(16)
O9 0.0084(19) 0.012(2) 0.028(3) -0.0029(19) -0.0017(18) 0.0034(17)
O10 0.012(2) 0.020(2) 0.013(2) 0.0003(19) 0.0039(17) 0.0045(19)
O11 0.013(2) 0.0078(18) 0.014(2) -0.0023(16) -0.0027(17) 0.0018(16)
O12 0.021(3) 0.0075(19) 0.030(3) -0.0034(19) 0.000(2) 0.0075(19)
O13 0.015(2) 0.023(3) 0.015(2) 0.000(2) 0.0073(18) 0.009(2)

loop_
_atom_type_symbol
_atom_type_scat_dispersion_real
_atom_type_scat_dispersion_imag
_atom_type_scat_Cromer_Mann_a1
_atom_type_scat_Cromer_Mann_b1
_atom_type_scat_Cromer_Mann_a2
_atom_type_scat_Cromer_Mann_b2
_atom_type_scat_Cromer_Mann_a3
_atom_type_scat_Cromer_Mann_b3
_atom_type_scat_Cromer_Mann_a4
_atom_type_scat_Cromer_Mann_b4
_atom_type_scat_Cromer_Mann_c
_atom_type_scat_source
O 0.0106 0.0060 3.0485 13.2771 2.2868 5.7011 1.5463 0.3239 0.8670 32.9089 0.2508 'International Tables Vol C 4.2.6.8 and 6.1.1.4'
Mo -1.6832 0.6857 3.7025 0.2772 17.2356 1.0958 12.8876 11.0040 3.7429 61.6584 4.3875 'International Tables Vol C 4.2.6.8 and 6.1.1.4'
Ho -0.2175 4.6783 26.9049 2.0705 17.2940 0.1979 14.5583 11.4407 3.6384 92.6566 4.5680 'International Tables Vol C 4.2.6.8 and 6.1.1.4'

loop_
_geom_angle_atom_site_label_1
_geom_angle_site_symmetry_1
_geom_angle_atom_site_label_2
_geom_angle_site_symmetry_2
_geom_angle_atom_site_label_3
_geom_angle_site_symmetry_3
_geom_angle
_geom_angle_publ_flag
O9 7_555 Ho1 . O9 13_555 110.57(14) yes
O9 7_555 Ho1 . O9 14_555 69.43(14) yes
O9 13_555 Ho1 . O9 14_555 179.995 yes
O9 7_555 Ho1 . O9 8_555 179.995 yes
O9 13_555 Ho1 . O9 8_555 69.43(14) yes
O9 14_555 Ho1 . O9 8_555 110.57(14) yes
O9 7_555 Ho1 . O9 2_555 69.43(14) yes
O9 13_555 Ho1 . O9 2_555 69.43(14) yes
O9 14_555 Ho1 . O9 2_555 110.57(14) yes
O9 8_555 Ho1 . O9 2_555 110.57(14) yes
O9 7_555 Ho1 . O7 14_555 108.35(15) yes
O9 13_555 Ho1 . O7 14_555 108.35(15) yes
O9 14_555 Ho1 . O7 14_555 71.65(15) yes
O9 8_555 Ho1 . O7 14_555 71.65(15) yes
O9 2_555 Ho1 . O7 14_555 71.65(15) yes
O9 7_555 Ho1 . O7 . 71.65(15) yes
O9 13_555 Ho1 . O7 . 71.65(15) yes
O9 14_555 Ho1 . O7 . 108.35(15) yes
O9 8_555 Ho1 . O7 . 108.35(15) yes
O9 2_555 Ho1 . O7 . 108.35(15) yes
O9 7_555 Ho1 . O9 . 110.57(14) yes
O9 13_555 Ho1 . O9 . 110.57(14) yes
O9 14_555 Ho1 . O9 . 69.43(14) yes
O9 8_555 Ho1 . O9 . 69.43(14) yes
O9 2_555 Ho1 . O9 . 179.995 yes
O7 14_555 Ho1 . O7 . 179.995 yes
O7 14_555 Ho1 . O9 . 108.35(15) yes
O7 . Ho1 . O9 . 71.65(15) yes
O10 7_555 Mo2 . O10 13_555 83.9(2) yes
O10 7_555 Mo2 . O11 13_555 173.2(2) yes
O10 13_555 Mo2 . O11 13_555 92.8(2) yes
O10 7_555 Mo2 . O11 7_555 92.8(2) yes
O10 13_555 Mo2 . O11 7_555 89.9(2) yes
O11 13_555 Mo2 . O11 7_555 93.2(2) yes
O10 7_555 Mo2 . O10 . 83.9(2) yes
O10 13_555 Mo2 . O10 . 83.9(2) yes
O11 13_555 Mo2 . O10 . 89.9(2) yes
O11 7_555 Mo2 . O10 . 173.2(2) yes
O10 7_555 Mo2 . O11 . 89.9(2) yes
O10 13_555 Mo2 . O11 . 173.2(2) yes
O11 13_555 Mo2 . O11 . 93.2(2) yes
O11 7_555 Mo2 . O11 . 93.2(2) yes
O10 . Mo2 . O11 . 92.8(2) yes
O12 13_555 Mo3 . O12 7_555 109.1(2) yes
O12 13_555 Mo3 . O7 . 109.8(2) yes
O12 7_555 Mo3 . O7 . 109.8(2) yes
O12 13_555 Mo3 . O12 . 109.1(2) yes
O12 7_555 Mo3 . O12 . 109.1(2) yes
O7 . Mo3 . O12 . 109.8(2) yes
O13 12_455 Mo4 . O6 7_555 85.2(2) yes
O13 12_455 Mo4 . O12 12_455 84.6(3) yes
O6 7_555 Mo4 . O12 12_455 83.6(2) yes
O13 12_455 Mo4 . O8 12_455 90.1(2) yes
O6 7_555 Mo4 . O8 12_455 173.0(2) yes
O12 12_455 Mo4 . O8 12_455 90.8(2) yes
O13 12_455 Mo4 . O11 9_554 89.7(2) yes
O6 7_555 Mo4 . O11 9_554 91.0(2) yes
O12 12_455 Mo4 . O11 9_554 172.4(2) yes
O8 12_455 Mo4 . O11 9_554 94.2(2) yes
O13 12_455 Mo4 . O8 . 175.6(2) yes
O6 7_555 Mo4 . O8 . 91.7(2) yes
O12 12_455 Mo4 . O8 . 91.9(2) yes
O8 12_455 Mo4 . O8 . 92.7(2) yes
O11 9_554 Mo4 . O8 . 93.6(2) yes
O10 6_555 Mo5 . O13 18_555 107.5(3) yes
O10 6_555 Mo5 . O6 . 110.1(3) yes
O13 18_555 Mo5 . O6 . 108.3(2) yes
O10 6_555 Mo5 . O9 . 111.8(3) yes
O13 18_555 Mo5 . O9 . 110.3(3) yes
O6 . Mo5 . O9 . 108.7(3) yes
Mo4 13_555 O6 . Mo5 . 142.2(3) yes
Ho1 . O7 . Mo3 . 179.993 yes
Mo4 18_555 O8 . Mo4 . 175.2(3) yes
Ho1 . O9 . Mo5 . 135.1(3) yes
Mo2 . O10 . Mo5 6_555 157.7(4) yes
Mo2 . O11 . Mo4 17_455 174.9(3) yes
Mo4 18_555 O12 . Mo3 . 147.0(4) yes
Mo4 18_555 O13 . Mo5 12_455 165.4(4) yes

loop_
_geom_bond_atom_site_label_1
_geom_bond_site_symmetry_1
_geom_bond_atom_site_label_2
_geom_bond_site_symmetry_2
_geom_bond_distance
_geom_bond_publ_flag
Ho1 . O9 7_555 2.396(5) yes
Ho1 . O9 13_555 2.396(5) yes
Ho1 . O9 14_555 2.396(5) yes
Ho1 . O9 8_555 2.396(5) yes
Ho1 . O9 2_555 2.396(5) yes
Ho1 . O7 14_555 2.282(10) yes
Ho1 . O7 . 2.282(10) yes
Ho1 . O9 . 2.396(5) yes
Mo2 . O10 7_555 2.047(5) yes
Mo2 . O10 13_555 2.047(5) yes
Mo2 . O11 13_555 1.853(5) yes
Mo2 . O11 7_555 1.853(5) yes
Mo2 . O10 . 2.047(5) yes
Mo2 . O11 . 1.853(5) yes
Mo3 . O12 13_555 1.782(6) yes
Mo3 . O12 7_555 1.782(6) yes
Mo3 . O7 . 1.716(10) yes
Mo3 . O12 . 1.782(6) yes
Mo4 . O13 12_455 2.093(5) yes
Mo4 . O6 7_555 2.072(5) yes
Mo4 . O12 12_455 2.056(6) yes
Mo4 . O8 12_455 1.862(5) yes
Mo4 . O11 9_554 1.834(5) yes
Mo4 . O8 . 1.833(5) yes
Mo5 . O10 6_555 1.766(5) yes
Mo5 . O13 18_555 1.762(5) yes
Mo5 . O6 . 1.769(5) yes
Mo5 . O9 . 1.739(6) yes

loop_
_oxford_twin_element_scale_factors
0.1145(11)
0.8855(11)
